data_7134904
loop_
_publ_author_name
'Steffen, Leo'
'Szych, Lilian S.'
'Franzke, Yannick J.'
'Kopp, Richard O.'
'Ernst, Moritz J.'
'Weber, Manuela'
'M&#xfc;ller, Christian'

_publ_section_title
;
 Di-&#x3c0;-methane rearrangement in 1-phosphabarrelenes: formation and
 reactivity of an unprecedented 2-phosphasemibullvalene.
;
_journal_issue 77
_journal_name_full 'Chemical communications (Cambridge, England)'
_journal_page_first 14907
_journal_page_last 14910
_journal_paper_doi 10.1039/d5cc04015a
_journal_volume 61
_journal_year 2025
_chemical_formula_moiety 'C17 H13 P'
_chemical_formula_sum 'C17 H13 P'
_chemical_formula_weight 248.24
_space_group_crystal_system orthorhombic
_space_group_IT_number 36
_space_group_name_Hall 'C 2c -2'
_space_group_name_H-M_alt 'C m c 21'
_atom_sites_solution_hydrogens geom
_atom_sites_solution_primary dual
_audit_creation_date 2025-07-09
_audit_creation_method
;
Olex2 1.5
(compiled 2025.05.31 svn.r86d253d1 for OlexSys, GUI svn.r7254)
;
_audit_update_record
;
2025-07-09 deposited with the CCDC.	2025-08-19 downloaded from the CCDC.
;
_cell_angle_alpha 90
_cell_angle_beta 90
_cell_angle_gamma 90
_cell_formula_units_Z 4
_cell_length_a 24.0423(10)
_cell_length_b 7.6100(3)
_cell_length_c 7.1438(3)
_cell_measurement_reflns_used 3780
_cell_measurement_temperature 140.00
_cell_measurement_theta_max 68.13
_cell_measurement_theta_min 3.68
_cell_volume 1307.04(9)
_computing_molecular_graphics 'Olex2 1.5 (Dolomanov et al., 2009)'
_computing_publication_material 'Olex2 1.5 (Dolomanov et al., 2009)'
_computing_structure_refinement 'SHELXL 2018/3 (Sheldrick, 2015)'
_computing_structure_solution 'SHELXT 2018/2 (Sheldrick, 2018)'
_diffrn_ambient_temperature 140.00
_diffrn_measured_fraction_theta_full 0.999
_diffrn_measured_fraction_theta_max 0.999
_diffrn_measurement_device_type 'Bruker APEX-II CCD'
_diffrn_measurement_method '\f and \w scans'
_diffrn_radiation_type CuK\a
_diffrn_radiation_wavelength 1.54178
_diffrn_reflns_av_R_equivalents 0.0636
_diffrn_reflns_av_unetI/netI 0.0566
_diffrn_reflns_Laue_measured_fraction_full 0.999
_diffrn_reflns_Laue_measured_fraction_max 0.999
_diffrn_reflns_limit_h_max 28
_diffrn_reflns_limit_h_min -28
_diffrn_reflns_limit_k_max 9
_diffrn_reflns_limit_k_min -9
_diffrn_reflns_limit_l_max 8
_diffrn_reflns_limit_l_min -8
_diffrn_reflns_number 5233
_diffrn_reflns_point_group_measured_fraction_full 0.953
_diffrn_reflns_point_group_measured_fraction_max 0.954
_diffrn_reflns_theta_full 67.679
_diffrn_reflns_theta_max 68.124
_diffrn_reflns_theta_min 3.677
_diffrn_standards_number 0
_exptl_absorpt_coefficient_mu 1.658
_exptl_absorpt_correction_T_max 0.7632
_exptl_absorpt_correction_T_min 0.3911
_exptl_absorpt_correction_type multi-scan
_exptl_absorpt_process_details
;
SADABS-2016/2 (Bruker,2016/2) was used for absorption correction.
wR2(int) was 0.1660 before and 0.1126 after correction.
The Ratio of minimum to maximum transmission is 0.5124.
The \l/2 correction factor is Not present.
;
_exptl_crystal_colour colourless
_exptl_crystal_colour_primary colourless
_exptl_crystal_density_diffrn 1.262
_exptl_crystal_description needle
_exptl_crystal_F_000 520
_exptl_crystal_size_max 0.63
_exptl_crystal_size_mid 0.05
_exptl_crystal_size_min 0.02
_refine_diff_density_max 0.788
_refine_diff_density_min -0.602
_refine_diff_density_rms 0.326
_refine_ls_abs_structure_details
;
 Refined as an inversion twin.
;
_refine_ls_abs_structure_Flack 0.17(8)
_refine_ls_extinction_method none
_refine_ls_goodness_of_fit_ref 1.109
_refine_ls_hydrogen_treatment constr
_refine_ls_matrix_type full
_refine_ls_number_parameters 86
_refine_ls_number_reflns 1175
_refine_ls_number_restraints 1
_refine_ls_restrained_S_all 1.109
_refine_ls_R_factor_all 0.0777
_refine_ls_R_factor_gt 0.0719
_refine_ls_shift/su_max 0.000
_refine_ls_shift/su_mean 0.000
_refine_ls_structure_factor_coef Fsqd
_refine_ls_weighting_details 'w=1/[\s^2^(Fo^2^)+(0.1002P)^2^+2.6523P] where P=(Fo^2^+2Fc^2^)/3'
_refine_ls_weighting_scheme calc
_refine_ls_wR_factor_gt 0.1700
_refine_ls_wR_factor_ref 0.1778
_reflns_Friedel_coverage 0.749
_reflns_Friedel_fraction_full 0.899
_reflns_Friedel_fraction_max 0.900
_reflns_number_gt 1087
_reflns_number_total 1175
_reflns_threshold_expression 'I > 2\s(I)'
_cod_data_source_file d5cc04015a2.cif
_cod_data_source_block leo36-all_a
_cod_depositor_comments 'Adding full bibliography for 7134904--7134908.cif.'
_cod_database_code 7134904
_shelx_shelxl_version_number 2018/3
_shelx_space_group_comment
;
The symmetry employed for this shelxl refinement is uniquely defined
by the following loop, which should always be used as a source of
symmetry information in preference to the above space-group names.
They are only intended as comments.
;
_shelx_estimated_absorpt_t_max 0.968
_shelx_estimated_absorpt_t_min 0.422
_olex2_refinement_description
;
1. Twinned data refinement
 Scales: 0.83(8)
 0.17(8)
2. Fixed Uiso
 At 1.2 times of:
  All C(H) groups
3.a Aromatic/amide H refined with riding coordinates:
 C1(H1), C3(H3), C5(H5), C6(H6), C7(H7), C8(H8), C9(H9)
;
_olex2_submission_special_instructions 'No special instructions were received'

loop_
_space_group_symop_operation_xyz
'x, y, z'
'-x, -y, z+1/2'
'x, -y, z+1/2'
'-x, y, z'
'x+1/2, y+1/2, z'
'-x+1/2, -y+1/2, z+1/2'
'x+1/2, -y+1/2, z+1/2'
'-x+1/2, y+1/2, z'

loop_
_atom_site_label
_atom_site_type_symbol
_atom_site_fract_x
_atom_site_fract_y
_atom_site_fract_z
_atom_site_U_iso_or_equiv
_atom_site_adp_type
_atom_site_occupancy
_atom_site_site_symmetry_order
_atom_site_calc_flag
_atom_site_refinement_flags_posn
_atom_site_refinement_flags_adp
_atom_site_refinement_flags_occupancy
_atom_site_disorder_assembly
_atom_site_disorder_group
P1 P 0.500000 0.7120(3) 0.1436(2) 0.0333(6) Uani 1 2 d S T P . .
C1 C 0.5550(2) 0.7180(7) 0.2959(8) 0.0282(14) Uani 1 1 d . . . . .
H1 H 0.591153 0.711182 0.243111 0.034 Uiso 1 1 calc R U . . .
C2 C 0.5515(2) 0.7320(6) 0.4924(8) 0.0262(12) Uani 1 1 d . . . . .
C3 C 0.500000 0.7410(10) 0.5852(10) 0.0258(16) Uani 1 2 d S T P . .
H3 H 0.499999 0.753792 0.717518 0.031 Uiso 1 2 calc R U P . .
C4 C 0.6036(2) 0.7322(7) 0.6052(7) 0.0250(12) Uani 1 1 d . . . . .
C5 C 0.6108(2) 0.8444(8) 0.7599(8) 0.0317(13) Uani 1 1 d . . . . .
H5 H 0.581029 0.918134 0.798549 0.038 Uiso 1 1 calc R U . . .
C6 C 0.6606(2) 0.8488(7) 0.8562(8) 0.0334(13) Uani 1 1 d . . . . .
H6 H 0.665106 0.926811 0.958902 0.040 Uiso 1 1 calc R U . . .
C7 C 0.7046(2) 0.7381(9) 0.8026(9) 0.0385(14) Uani 1 1 d . . . . .
H7 H 0.738966 0.740632 0.868211 0.046 Uiso 1 1 calc R U . . .
C8 C 0.6971(2) 0.6259(7) 0.6534(9) 0.0319(12) Uani 1 1 d . . . . .
H8 H 0.726442 0.549366 0.617342 0.038 Uiso 1 1 calc R U . . .
C9 C 0.6476(2) 0.6231(7) 0.5553(8) 0.0302(12) Uani 1 1 d . . . . .
H9 H 0.643542 0.545474 0.452127 0.036 Uiso 1 1 calc R U . . .

loop_
_atom_site_aniso_label
_atom_site_aniso_U_11
_atom_site_aniso_U_22
_atom_site_aniso_U_33
_atom_site_aniso_U_23
_atom_site_aniso_U_13
_atom_site_aniso_U_12
P1 0.0431(11) 0.0420(11) 0.0148(9) -0.0006(10) 0.000 0.000
C1 0.033(3) 0.027(3) 0.025(3) -0.004(2) 0.007(2) -0.001(2)
C2 0.036(3) 0.025(2) 0.017(3) 0.002(2) 0.001(2) -0.0004(19)
C3 0.035(4) 0.031(3) 0.011(3) 0.002(3) 0.000 0.000
C4 0.029(2) 0.031(3) 0.015(3) 0.000(2) 0.0058(19) -0.0029(19)
C5 0.036(3) 0.035(3) 0.024(3) -0.002(2) 0.002(2) -0.001(2)
C6 0.036(3) 0.039(3) 0.025(3) -0.006(3) -0.001(2) -0.006(2)
C7 0.030(3) 0.056(4) 0.029(3) 0.006(3) 0.001(2) -0.008(3)
C8 0.029(2) 0.040(3) 0.027(3) 0.004(3) 0.005(3) 0.0018(19)
C9 0.036(3) 0.031(3) 0.024(2) 0.001(2) 0.010(2) 0.000(2)

loop_
_atom_type_symbol
_atom_type_description
_atom_type_scat_dispersion_real
_atom_type_scat_dispersion_imag
_atom_type_scat_source
C C 0.0181 0.0091 'International Tables Vol C Tables 4.2.6.8 and 6.1.1.4'
H H 0.0000 0.0000 'International Tables Vol C Tables 4.2.6.8 and 6.1.1.4'
P P 0.2955 0.4335 'International Tables Vol C Tables 4.2.6.8 and 6.1.1.4'

loop_
_geom_angle_atom_site_label_1
_geom_angle_atom_site_label_2
_geom_angle_atom_site_label_3
_geom_angle
_geom_angle_site_symmetry_1
_geom_angle_site_symmetry_3
_geom_angle_publ_flag
C1 P1 C1 101.0(4) . 4_655 ?
P1 C1 H1 116.9 . . ?
C2 C1 P1 126.1(4) . . ?
C2 C1 H1 116.9 . . ?
C1 C2 C4 119.3(5) . . ?
C3 C2 C1 121.7(5) . . ?
C3 C2 C4 119.0(5) . . ?
C2 C3 C2 123.4(7) 4_655 . ?
C2 C3 H3 118.3 4_655 . ?
C2 C3 H3 118.3 . . ?
C5 C4 C2 121.9(5) . . ?
C9 C4 C2 120.1(5) . . ?
C9 C4 C5 118.0(5) . . ?
C4 C5 H5 119.6 . . ?
C6 C5 C4 120.8(5) . . ?
C6 C5 H5 119.6 . . ?
C5 C6 H6 119.9 . . ?
C5 C6 C7 120.2(5) . . ?
C7 C6 H6 119.9 . . ?
C6 C7 H7 120.5 . . ?
C8 C7 C6 118.9(5) . . ?
C8 C7 H7 120.5 . . ?
C7 C8 H8 119.5 . . ?
C7 C8 C9 121.0(5) . . ?
C9 C8 H8 119.5 . . ?
C4 C9 H9 119.4 . . ?
C8 C9 C4 121.1(5) . . ?
C8 C9 H9 119.4 . . ?

loop_
_geom_bond_atom_site_label_1
_geom_bond_atom_site_label_2
_geom_bond_distance
_geom_bond_site_symmetry_2
_geom_bond_publ_flag
P1 C1 1.712(6) . ?
P1 C1 1.712(6) 4_655 ?
C1 H1 0.9500 . ?
C1 C2 1.410(8) . ?
C2 C3 1.406(6) . ?
C2 C4 1.489(7) . ?
C3 H3 0.9500 . ?
C4 C5 1.408(8) . ?
C4 C9 1.392(7) . ?
C5 H5 0.9500 . ?
C5 C6 1.381(7) . ?
C6 H6 0.9500 . ?
C6 C7 1.406(9) . ?
C7 H7 0.9500 . ?
C7 C8 1.378(10) . ?
C8 H8 0.9500 . ?
C8 C9 1.382(8) . ?
C9 H9 0.9500 . ?

loop_
_geom_torsion_atom_site_label_1
_geom_torsion_atom_site_label_2
_geom_torsion_atom_site_label_3
_geom_torsion_atom_site_label_4
_geom_torsion
_geom_torsion_site_symmetry_1
_geom_torsion_site_symmetry_2
_geom_torsion_site_symmetry_3
_geom_torsion_site_symmetry_4
_geom_torsion_publ_flag
P1 C1 C2 C3 0.7(9) . . . . ?
P1 C1 C2 C4 178.9(4) . . . . ?
C1 P1 C1 C2 -2.4(7) 4_655 . . . ?
C1 C2 C3 C2 1.8(11) . . . 4_655 ?
C1 C2 C4 C5 139.3(5) . . . . ?
C1 C2 C4 C9 -38.6(7) . . . . ?
C2 C4 C5 C6 -176.5(5) . . . . ?
C2 C4 C9 C8 177.4(4) . . . . ?
C3 C2 C4 C5 -42.4(7) . . . . ?
C3 C2 C4 C9 139.6(6) . . . . ?
C4 C2 C3 C2 -176.4(5) . . . 4_655 ?
C4 C5 C6 C7 -1.2(8) . . . . ?
C5 C4 C9 C8 -0.6(8) . . . . ?
C5 C6 C7 C8 -0.1(9) . . . . ?
C6 C7 C8 C9 1.0(9) . . . . ?
C7 C8 C9 C4 -0.6(8) . . . . ?
C9 C4 C5 C6 1.5(8) . . . . ?

loop_
_twin_individual_id
_twin_individual_mass_fraction_refined
1 0.83(8)
2 0.17(8)
